data_4330864
loop_
_publ_author_name
'Alexey Y. Timoshkin'
'Michael Bodensteiner'
'Tatiana N. Sevastianova'
'Anna S. Lisovenko'
'Elena I. Davydova'
'Manfred Scheer'
'Christian Gra\&sl'
'Alina V. Butlak'

_publ_section_title
;
 Do Solid-State Structures Reflect Lewis Acidity Trends of Heavier Group
 13 Trihalides? Experimental and Theoretical Case Study
;
_journal_name_full 'Inorganic Chemistry'
_journal_page_first 11602
_journal_page_last 11611
_journal_paper_doi 10.1021/ic301507c
_journal_volume 51
_journal_year 2012
_chemical_compound_source 'see text'
_chemical_formula_moiety 'C20 H20 Ga4 I12 N4'
_chemical_formula_sum 'C20 H20 Ga4 I12 N4'
_chemical_formula_weight 2118.08
_chemical_name_systematic ?
_space_group_IT_number 14
_symmetry_cell_setting monoclinic
_symmetry_Int_Tables_number 14
_symmetry_space_group_name_Hall '-P 2ybc'
_symmetry_space_group_name_H-M 'P 1 21/c 1'
_atom_sites_solution_hydrogens geom
_atom_sites_solution_primary direct
_atom_sites_solution_secondary difmap
_audit_creation_date 'Jul 14 12:56:59 2009'
_audit_creation_method 'PLATON <TABLE ACC> option'
_cell_angle_alpha 90
_cell_angle_beta 90.067(2)
_cell_angle_gamma 90
_cell_formula_units_Z 4
_cell_length_a 23.8452(6)
_cell_length_b 8.5232(2)
_cell_length_c 22.3451(5)
_cell_measurement_reflns_used 21578
_cell_measurement_temperature 123(1)
_cell_measurement_theta_max 30.4397
_cell_measurement_theta_min 2.5574
_cell_volume 4541.36(19)
_computing_cell_refinement
;
CrysAlisPro, Oxford Diffraction Ltd.,
Version 1.171.33.41 (release 06-05-2009 CrysAlis171 .NET)
(compiled May  6 2009,17:20:42)
;
_computing_data_collection
;
CrysAlisPro, Oxford Diffraction Ltd.,
Version 1.171.33.41 (release 06-05-2009 CrysAlis171 .NET)
(compiled May  6 2009,17:20:42)
;
_computing_data_reduction
;
CrysAlisPro, Oxford Diffraction Ltd.,
Version 1.171.33.41 (release 06-05-2009 CrysAlis171 .NET)
(compiled May  6 2009,17:20:42)
;
_computing_molecular_graphics 'PLATON (Spek, 1990)'
_computing_publication_material 'PLATON (Spek, 2003)'
_computing_structure_refinement 'SHELXL-97 (Sheldrick, 1997)'
_computing_structure_solution 'SIR-97 (Altomare, 1999)'
_diffrn_ambient_temperature 123(1)
_diffrn_detector_area_resol_mean 10.5431
_diffrn_measured_fraction_theta_full 0.999
_diffrn_measured_fraction_theta_max 0.999
_diffrn_measurement_device_type 'Goniometer Xcalibur, Ruby (Gemini ultra Mo)'
_diffrn_measurement_method '\w scans'
_diffrn_radiation_monochromator graphite
_diffrn_radiation_probe x-ray
_diffrn_radiation_source 'Enhance (Mo) x-ray Source'
_diffrn_radiation_type MoK\a
_diffrn_radiation_wavelength 0.71073
_diffrn_reflns_av_R_equivalents 0.0468
_diffrn_reflns_av_sigmaI/netI 0.0481
_diffrn_reflns_limit_h_max 33
_diffrn_reflns_limit_h_min -34
_diffrn_reflns_limit_k_max 12
_diffrn_reflns_limit_k_min -12
_diffrn_reflns_limit_l_max 31
_diffrn_reflns_limit_l_min -30
_diffrn_reflns_number 54637
_diffrn_reflns_reduction_process
;
;
_diffrn_reflns_theta_full 30.51
_diffrn_reflns_theta_max 30.51
_diffrn_reflns_theta_min 2.56
_exptl_absorpt_coefficient_mu 10.524
_exptl_absorpt_correction_T_max 0.320
_exptl_absorpt_correction_T_min 0.151
_exptl_absorpt_correction_type analytical
_exptl_absorpt_process_details
;
CrysAlisPro, Oxford Diffraction Ltd.,
Version 1.171.33.41 (release 06-05-2009 CrysAlis171 .NET)
(compiled May  6 2009,17:20:42)
Analytical numeric absorption correction using a multifaceted crystal
model based on expressions derived by R.C. Clark & J.S. Reid.
(Clark, R. C. & Reid, J. S. (1995). Acta Cryst. A51, 887-897)
;
_exptl_crystal_colour colourless
_exptl_crystal_density_diffrn 3.098
_exptl_crystal_density_method 'Not Measured'
_exptl_crystal_description block
_exptl_crystal_F_000 3712
_exptl_crystal_size_max 0.2660
_exptl_crystal_size_mid 0.2371
_exptl_crystal_size_min 0.1567
_refine_diff_density_max 3.707
_refine_diff_density_min -8.550
_refine_diff_density_rms 0.483
_refine_ls_extinction_coef 0.00186(9)
_refine_ls_extinction_expression FC^*^=KFC[1+0.001XFC^2^\L^3^/SIN(2\Q)]^-1/4^
_refine_ls_extinction_method shelxl
_refine_ls_goodness_of_fit_ref 1.035
_refine_ls_hydrogen_treatment constr
_refine_ls_matrix_type full
_refine_ls_number_parameters 339
_refine_ls_number_reflns 13831
_refine_ls_number_restraints 0
_refine_ls_restrained_S_all 1.035
_refine_ls_R_factor_all 0.0829
_refine_ls_R_factor_gt 0.0680
_refine_ls_shift/su_max 0.002
_refine_ls_shift/su_mean 0.000
_refine_ls_structure_factor_coef Fsqd
_refine_ls_weighting_details 'calc w=1/[\s^2^(Fo^2^)+(0.1196P)^2^]         where P=(Fo^2^+2Fc^2^)/3'
_refine_ls_weighting_scheme calc
_refine_ls_wR_factor_gt 0.1660
_refine_ls_wR_factor_ref 0.1761
_reflns_number_gt 10889
_reflns_number_total 13831
_reflns_threshold_expression I>2\s(I)
_cod_data_source_file ic301507c_si_002_04.cif
_cod_data_source_block ayt14
_cod_original_sg_symbol_H-M 'P 21/c'
_cod_database_code 4330864

loop_
_symmetry_equiv_pos_site_id
_symmetry_equiv_pos_as_xyz
1 x,y,z
2 -x,1/2+y,1/2-z
3 -x,-y,-z
4 x,1/2-y,1/2+z

loop_
_atom_site_aniso_label
_atom_site_aniso_U_11
_atom_site_aniso_U_22
_atom_site_aniso_U_33
_atom_site_aniso_U_23
_atom_site_aniso_U_13
_atom_site_aniso_U_12
I1 0.0212(8) 0.0407(9) 0.0497(10) 0.0047(8) 0.0050(7) -0.0005(7)
I1A 0.0230(9) 0.0449(10) 0.0515(11) -0.0036(8) 0.0062(7) 0.0016(7)
I2 0.0293(10) 0.0370(10) 0.0427(9) 0.0002(8) -0.0131(7) 0.0079(7)
I2A 0.0276(9) 0.0388(11) 0.0422(9) -0.0003(8) -0.0127(7) -0.0060(8)
I3 0.0146(11) 0.0438(14) 0.0467(12) 0.0130(13) -0.0130(9) -0.0075(10)
I3A 0.0218(11) 0.0447(15) 0.0530(14) -0.0154(13) -0.0148(9) 0.0021(10)
I10 0.0251(6) 0.0420(6) 0.0358(6) 0.0028(3) 0.0018(6) 0.0003(3)
I11 0.0214(13) 0.0408(15) 0.063(3) 0.0178(16) -0.0098(13) -0.0134(10)
I11A 0.0252(18) 0.0311(14) 0.057(2) 0.0086(12) 0.0051(15) 0.0118(13)
I12 0.0361(12) 0.0309(9) 0.0446(11) -0.0041(8) 0.0028(10) -0.0085(8)
I12A 0.0240(10) 0.0410(11) 0.0532(13) -0.0148(9) -0.0039(9) 0.0062(8)
Ga1 0.0108(11) 0.0290(13) 0.0386(14) 0.0010(11) -0.0051(10) -0.0032(9)
Ga1A 0.0112(11) 0.0299(13) 0.0388(15) -0.0016(11) -0.0059(10) 0.0022(10)
Ga4 0.0207(9) 0.0238(7) 0.0310(9) 0.0014(5) -0.0022(8) 0.0022(5)
I4 0.0247(6) 0.0403(6) 0.0320(5) 0.0000(3) -0.0087(6) 0.0001(3)
I5 0.0205(4) 0.0256(4) 0.0232(4) 0.0039(3) 0.0024(3) 0.0001(3)
I6 0.0261(5) 0.0241(4) 0.0265(4) -0.0066(3) 0.0017(3) -0.0018(3)
Ga2 0.0233(9) 0.0288(8) 0.0236(8) 0.0005(5) -0.0036(8) -0.0037(5)
N2 0.022(2) 0.024(2) 0.025(2) -0.0010(16) 0.0083(16) -0.0012(17)
C6 0.022(2) 0.024(2) 0.025(2) -0.0010(16) 0.0083(16) -0.0012(17)
C7 0.022(2) 0.024(2) 0.025(2) -0.0010(16) 0.0083(16) -0.0012(17)
C8 0.022(2) 0.024(2) 0.025(2) -0.0010(16) 0.0083(16) -0.0012(17)
C9 0.022(2) 0.024(2) 0.025(2) -0.0010(16) 0.0083(16) -0.0012(17)
C10 0.022(2) 0.024(2) 0.025(2) -0.0010(16) 0.0083(16) -0.0012(17)
I7 0.0337(5) 0.0179(3) 0.0223(3) 0.0029(3) 0.0051(3) 0.0007(3)
I8 0.0307(5) 0.0240(4) 0.0365(5) -0.0082(4) 0.0069(4) 0.0032(4)
I9 0.0267(4) 0.0252(4) 0.0272(4) -0.0028(3) -0.0115(3) 0.0010(3)
Ga3 0.0188(6) 0.0161(5) 0.0166(5) -0.0020(4) -0.0009(5) 0.0011(5)
N3 0.014(4) 0.009(3) 0.023(4) 0.004(3) -0.007(3) -0.004(3)
C11 0.019(5) 0.022(5) 0.030(5) -0.001(4) -0.002(4) 0.007(4)
C12 0.043(8) 0.009(4) 0.047(8) -0.007(5) 0.008(6) -0.007(5)
C13 0.041(8) 0.035(7) 0.027(6) 0.001(5) -0.005(5) -0.019(5)
C14 0.011(5) 0.016(5) 0.042(7) 0.007(4) -0.007(5) -0.008(4)
C15 0.016(5) 0.026(5) 0.031(6) -0.002(4) 0.007(4) 0.003(4)

loop_
_atom_site_label
_atom_site_type_symbol
_atom_site_thermal_displace_type
_atom_site_fract_x
_atom_site_fract_y
_atom_site_fract_z
_atom_site_occupancy
_atom_site_U_iso_or_equiv
_atom_site_calc_flag
_atom_site_refinement_flags
I1 I Uani 0.96719(8) 0.5707(2) 0.36538(9) 0.500 0.0372(5) . .
I1A I Uani 0.97759(8) 0.9271(2) 0.36750(10) 0.500 0.0398(6) . .
I2 I Uani 0.93194(8) 0.6945(3) 0.52198(9) 0.500 0.0363(6) . .
I2A I Uani 0.92130(9) 0.7985(3) 0.51947(9) 0.500 0.0362(6) . .
I3 I Uani 0.80763(11) 0.7744(3) 0.37228(14) 0.500 0.0350(7) . .
I3A I Uani 0.81728(12) 0.7143(3) 0.37527(15) 0.500 0.0399(8) . .
I10 I Uani 0.75436(5) 0.25245(11) 0.30627(5) 1.000 0.0343(3) . .
I11 I Uani 0.84462(19) 0.4927(6) 0.1706(2) 0.500 0.0417(12) . .
I11A I Uani 0.85372(17) 0.5118(5) 0.1864(2) 0.500 0.0378(10) . .
I12 I Uani 0.86129(11) 0.0002(2) 0.18723(10) 0.500 0.0372(6) . .
I12A I Uani 0.83707(10) 0.0234(3) 0.16555(11) 0.500 0.0394(7) . .
Ga1 Ga Uani 0.88517(11) 0.6496(3) 0.42927(13) 0.500 0.0261(7) . .
Ga1A Ga Uani 0.89579(11) 0.8438(3) 0.43190(14) 0.500 0.0266(8) . .
Ga4 Ga Uani 0.83808(8) 0.25576(15) 0.23829(8) 1.000 0.0252(5) . .
N1 N Uiso 0.8573(8) 0.4499(17) 0.4645(8) 0.500 0.043(6) . G
N1A N Uiso 0.8664(11) 1.030(3) 0.4645(11) 0.500 0.037(5) . .
N4 N Uiso 0.9002(5) 0.2058(19) 0.2873(6) 0.500 0.024(4) . G
N4A N Uiso 0.9107(6) 0.294(2) 0.2892(6) 0.500 0.024(4) . G
C1 C Uiso 0.8955(6) 0.365(2) 0.4987(9) 0.500 0.038(6) . G
C1A C Uiso 0.9031(10) 1.133(3) 0.5027(10) 0.500 0.023(4) . .
C2 C Uiso 0.8791(7) 0.226(2) 0.5262(8) 0.500 0.031(7) . G
C2A C Uiso 0.8892(12) 1.263(3) 0.5317(11) 0.500 0.020(5) . .
C3 C Uiso 0.8244(8) 0.1720(18) 0.5194(9) 0.500 0.029(5) . G
C3A C Uiso 0.8312(11) 1.319(3) 0.5210(11) 0.500 0.028(5) . .
C4 C Uiso 0.7862(6) 0.257(2) 0.4853(10) 0.500 0.052(14) . G
C4A C Uiso 0.7998(12) 1.242(2) 0.4840(11) 0.500 0.015(5) . .
C5 C Uiso 0.8027(7) 0.396(2) 0.4578(8) 0.500 0.035(6) . G
C5A C Uiso 0.8160(11) 1.097(3) 0.4586(11) 0.500 0.029(5) . .
C16 C Uiso 0.9528(7) 0.220(2) 0.2612(6) 0.500 0.032(5) . G
C16A C Uiso 0.9628(7) 0.285(2) 0.2614(6) 0.500 0.040(6) . G
C17 C Uiso 1.0002(5) 0.169(2) 0.2917(8) 0.500 0.038(6) . G
C17A C Uiso 1.0107(5) 0.334(2) 0.2917(8) 0.500 0.035(5) . G
C18 C Uiso 0.9949(6) 0.102(2) 0.3482(7) 0.500 0.035(6) . G
C18A C Uiso 1.0066(6) 0.391(2) 0.3498(7) 0.500 0.035(6) . G
C19 C Uiso 0.9423(7) 0.088(2) 0.3743(6) 0.500 0.042(7) . G
C19A C Uiso 0.9546(7) 0.399(2) 0.3776(6) 0.500 0.044(7) . G
C20 C Uiso 0.8949(5) 0.139(2) 0.3438(6) 0.500 0.030(5) . G
C20A C Uiso 0.9067(6) 0.351(2) 0.3473(7) 0.500 0.036(6) . G
I4 I Uani 0.74552(5) 0.74890(11) 0.55630(5) 1.000 0.0323(3) . .
I5 I Uani 0.65915(4) 0.98272(9) 0.41666(4) 1.000 0.0231(2) . .
I6 I Uani 0.64170(4) 0.49344(9) 0.43797(4) 1.000 0.0256(3) . .
Ga2 Ga Uani 0.66187(8) 0.75280(16) 0.48783(8) 1.000 0.0252(5) . .
N2 N Uani 0.5941(4) 0.7983(13) 0.5397(4) 1.000 0.0237(12) . .
C6 C Uani 0.5983(5) 0.8536(14) 0.5933(5) 1.000 0.0237(12) . .
C7 C Uani 0.5509(5) 0.8980(14) 0.6265(5) 1.000 0.0237(12) . .
C8 C Uani 0.5001(5) 0.8899(14) 0.6002(5) 1.000 0.0237(12) . .
C9 C Uani 0.4958(5) 0.8312(14) 0.5432(5) 1.000 0.0237(12) . .
C10 C Uani 0.5436(5) 0.7892(14) 0.5146(5) 1.000 0.0237(12) . .
I7 I Uani 0.57349(4) 0.19797(9) 0.77106(4) 1.000 0.0246(2) . .
I8 I Uani 0.68787(4) 0.21705(11) 0.62463(4) 1.000 0.0304(3) . .
I9 I Uani 0.52808(4) 0.42745(10) 0.61613(4) 1.000 0.0264(2) . .
Ga3 Ga Uani 0.60974(6) 0.34563(14) 0.68083(6) 1.000 0.0172(3) . .
N3 N Uani 0.6378(4) 0.5468(9) 0.7166(4) 1.000 0.015(2) . .
C11 C Uani 0.6015(5) 0.6279(14) 0.7490(5) 1.000 0.024(3) . .
C12 C Uani 0.6179(7) 0.7734(14) 0.7731(7) 1.000 0.033(4) . .
C13 C Uani 0.6713(6) 0.8231(17) 0.7680(6) 1.000 0.034(4) . .
C14 C Uani 0.7100(6) 0.7349(13) 0.7370(6) 1.000 0.023(3) . .
C15 C Uani 0.6905(5) 0.5966(14) 0.7105(6) 1.000 0.024(3) . .
H1AA H Uiso 0.94100 1.10020 0.50660 0.500 0.0280 calc .
H1A H Uiso 0.93280 0.40220 0.50330 0.500 0.0450 calc .
H2AA H Uiso 0.91450 1.31650 0.55740 0.500 0.0240 calc .
H2A H Uiso 0.90520 0.16830 0.54950 0.500 0.0370 calc .
H3AA H Uiso 0.81740 1.40910 0.54100 0.500 0.0330 calc .
H3A H Uiso 0.81320 0.07710 0.53820 0.500 0.0340 calc .
H4AA H Uiso 0.76450 1.28560 0.47330 0.500 0.0170 calc .
H4A H Uiso 0.74890 0.21970 0.48070 0.500 0.0620 calc .
H5AA H Uiso 0.78880 1.04210 0.43550 0.500 0.0340 calc .
H5A H Uiso 0.77660 0.45350 0.43450 0.500 0.0420 calc .
H16 H Uiso 0.95640 0.26580 0.22260 0.500 0.0390 calc .
H16A H Uiso 0.96560 0.24640 0.22160 0.500 0.0480 calc .
H17 H Uiso 1.03620 0.17880 0.27390 0.500 0.0460 calc .
H17A H Uiso 1.04630 0.32750 0.27270 0.500 0.0420 calc .
H18 H Uiso 1.02730 0.06720 0.36910 0.500 0.0410 calc .
H18A H Uiso 1.03940 0.42350 0.37050 0.500 0.0420 calc .
H19 H Uiso 0.93870 0.04240 0.41290 0.500 0.0500 calc .
H19A H Uiso 0.95180 0.43830 0.41730 0.500 0.0530 calc .
H20 H Uiso 0.85890 0.12940 0.36160 0.500 0.0360 calc .
H20A H Uiso 0.87110 0.35720 0.36630 0.500 0.0440 calc .
H6A H Uiso 0.63440 0.86450 0.61080 1.000 0.0280 calc R
H7A H Uiso 0.55460 0.93310 0.66670 1.000 0.0280 calc R
H8A H Uiso 0.46760 0.92450 0.62090 1.000 0.0280 calc R
H9A H Uiso 0.46030 0.82030 0.52430 1.000 0.0280 calc R
H10A H Uiso 0.54080 0.75140 0.47470 1.000 0.0280 calc R
H11A H Uiso 0.56480 0.58840 0.75580 1.000 0.0280 calc R
H12A H Uiso 0.59110 0.83700 0.79320 1.000 0.0390 calc R
H13A H Uiso 0.68230 0.91950 0.78590 1.000 0.0410 calc R
H14A H Uiso 0.74810 0.76650 0.73370 1.000 0.0270 calc R
H15A H Uiso 0.71580 0.53570 0.68730 1.000 0.0290 calc R

loop_
_atom_type_symbol
_atom_type_description
_atom_type_scat_dispersion_real
_atom_type_scat_dispersion_imag
_atom_type_scat_source
N N 0.0061 0.0033 'International Tables Vol C Tables 4.2.6.8 and 6.1.1.4'
I I -0.4742 1.8119 'International Tables Vol C Tables 4.2.6.8 and 6.1.1.4'
Ga Ga 0.2307 1.6083 'International Tables Vol C Tables 4.2.6.8 and 6.1.1.4'
H H 0.0000 0.0000 'International Tables Vol C Tables 4.2.6.8 and 6.1.1.4'
C C 0.0033 0.0016 'International Tables Vol C Tables 4.2.6.8 and 6.1.1.4'

loop_
_geom_angle_atom_site_label_1
_geom_angle_atom_site_label_2
_geom_angle_atom_site_label_3
_geom_angle
_geom_angle_publ_flag
I1A I1 Ga1 77.76(8) yes
I1A I1 C18A 142.7(5) yes
I1A I1 C19A 166.8(6) yes
I1A I1 C20A 146.1(4) yes
Ga1 I1 C18A 137.0(5) yes
Ga1 I1 C19A 90.1(6) yes
Ga1 I1 C20A 80.6(4) yes
C18A I1 C19A 47.9(8) yes
C18A I1 C20A 67.9(6) yes
I1 I1A Ga1A 70.49(8) yes
I2A I2 Ga1 88.46(19) yes
I2A I2 Ga1A 51.40(17) yes
I2 I2A Ga1 70.16(19) yes
I2 I2A Ga1A 108.3(2) yes
I3A I3 Ga1A 79.3(4) yes
I3 I3A Ga1 128.4(5) yes
I3 I3A Ga1A 88.0(4) yes
I11A I11 Ga4 81.3(8) yes
I11 I11A Ga4 88.6(8) yes
I12A I12 Ga4 84.2(2) yes
I12 I12A Ga4 78.2(2) yes
C19A I1 H18A 65.00 no
C20A I1 H18A 92.00 no
C20A I1 H19A 57.00 no
H18A I1 H19A 75.00 no
Ga1 I1 H19A 67.00 no
C18A I1 H19A 71.00 no
Ga1 I1 H18A 139.00 no
I1A I1 H18A 121.00 no
I1A I1 H19A 133.00 no
I2 Ga1 I3A 145.12(16) yes
I1 Ga1 N1 104.9(5) yes
I2 Ga1 I3 136.44(14) yes
I1 Ga1 I2 99.96(11) yes
I1 Ga1 I2A 108.78(12) yes
I1 Ga1 I3 113.74(14) yes
I1 Ga1 I3A 110.18(15) yes
I1 Ga1 Ga1A 99.58(16) yes
Ga1A Ga1 N1 151.8(5) yes
I3A Ga1 N1 101.3(6) yes
I2A Ga1 I3 116.49(13) yes
I2A Ga1 I3A 126.11(15) yes
I2A Ga1 Ga1A 54.95(14) yes
I2A Ga1 N1 103.1(5) yes
I3 Ga1 I3A 10.28(10) yes
I2 Ga1 Ga1A 74.95(16) yes
I2 Ga1 N1 87.1(5) yes
I3A Ga1 Ga1A 82.91(16) yes
I3 Ga1 Ga1A 72.98(15) yes
I3 Ga1 N1 108.7(6) yes
I1A Ga1A I3 113.77(14) yes
I1A Ga1A N1A 105.8(8) yes
I1A Ga1A I3A 114.31(15) yes
I1A Ga1A Ga1 111.98(17) yes
I1A Ga1A I2A 111.22(13) yes
I3 Ga1A Ga1 68.23(14) yes
I3 Ga1A N1A 95.2(8) yes
I3A Ga1A Ga1 55.68(14) yes
I3A Ga1A N1A 106.7(8) yes
Ga1 Ga1A N1A 142.2(8) yes
I2 Ga1A I3 125.24(13) yes
I2 Ga1A I3A 115.61(13) yes
I2 Ga1A Ga1 65.33(14) yes
I2 Ga1A N1A 104.1(8) yes
I2A Ga1A I3 133.24(15) yes
I2A Ga1A I3A 127.41(16) yes
I2A Ga1A Ga1 83.91(17) yes
I2A Ga1A N1A 84.3(8) yes
I3 Ga1A I3A 12.77(8) yes
I1A Ga1A I2 109.37(12) yes
I11A Ga4 I12 120.77(13) yes
I11A Ga4 I12A 112.45(13) yes
I11A Ga4 N4 110.4(5) yes
I11A Ga4 N4A 89.6(5) yes
I12 Ga4 I12A 17.61(8) yes
I12 Ga4 N4 84.0(5) yes
I12 Ga4 N4A 101.4(5) yes
I12A Ga4 N4 101.6(5) yes
I12A Ga4 N4A 118.1(4) yes
I10 Ga4 N4A 109.3(4) yes
I11 Ga4 I11A 10.14(15) yes
I11 Ga4 I12 113.94(14) yes
I11 Ga4 I12A 103.80(14) yes
I11 Ga4 N4 118.6(5) yes
I11 Ga4 N4A 98.6(5) yes
I10 Ga4 I12A 111.61(8) yes
I10 Ga4 N4 105.7(4) yes
I10 Ga4 I11A 114.19(11) yes
I10 Ga4 I12 116.07(8) yes
I10 Ga4 I11 114.88(12) yes
I5 Ga2 N2 101.1(3) yes
I6 Ga2 N2 105.6(3) yes
I4 Ga2 N2 106.7(3) yes
I5 Ga2 I6 113.42(7) yes
I4 Ga2 I6 114.10(7) yes
I4 Ga2 I5 114.43(7) yes
I8 Ga3 I9 114.11(6) yes
I8 Ga3 N3 109.0(3) yes
I7 Ga3 N3 102.8(3) yes
I7 Ga3 I9 109.28(6) yes
I9 Ga3 N3 104.4(3) yes
I7 Ga3 I8 115.95(6) yes
Ga1 N1 C1 116.3(13) yes
Ga1 N1 C5 123.6(13) yes
C1 N1 C5 120.02 yes
C1A N1A C5A 109(2) yes
Ga1A N1A C5A 131(2) yes
Ga1A N1A C1A 119.7(18) yes
N4A N4 C16 69.81 yes
Ga4 N4 C16A 113.1(9) yes
Ga4 N4 C20 123.1(9) yes
C16 N4 C20 119.99 yes
C16A N4 C20 122.70 yes
N4A N4 C20 111.61 yes
Ga4 N4 N4A 93.7(15) yes
Ga4 N4 C16 116.4(10) yes
N4A N4 C16A 51.59 yes
C16A N4A C20A 119.91 yes
C16 N4A C20A 130.73 yes
Ga4 N4A C16A 119.1(10) yes
Ga4 N4A N4 64.1(13) yes
N4 N4A C16A 101.87 yes
Ga4 N4A C16 107.0(10) yes
N4 N4A C16 76.46 yes
N4 N4A C20A 111.05 yes
Ga4 N4A C20A 120.3(10) yes
Ga2 N2 C6 122.6(8) yes
C6 N2 C10 118.8(10) yes
Ga2 N2 C10 118.0(7) yes
C11 N3 C15 120.4(10) yes
Ga3 N3 C15 123.0(8) yes
Ga3 N3 C11 116.5(8) yes
N1 C1 C2 120.09 yes
N1A C1A C2A 128(2) yes
C1 C2 C3 119.84 no
C1A C2A C3A 115(2) no
C2 C3 C4 120.06 no
C2A C3A C4A 119(2) no
C3 C4 C5 120.01 no
C3A C4A C5A 123(3) no
N1 C5 C4 119.97 yes
N1A C5A C4A 125(2) yes
C16A C16 C17 87.84 no
N4 C16 C17 120.09 yes
N4A C16 C17 121.83 yes
N4A C16 C16A 81.99 yes
N4 C16 C16A 115.73 yes
N4 C16A C17A 131.26 yes
N4 C16A C17 96.00 yes
C17 C16A C17A 59.24 no
C16 C16A C17 68.35 no
C16 C16A C17A 127.13 no
N4A C16A C17 111.53 yes
N4A C16A C17A 119.93 yes
N4A C16A C16 72.59 yes
C16A C17 C17A 56.82 no
C16A C17 C18 128.92 no
C16 C17 C18 119.93 no
C16 C17 C17A 80.47 no
C17A C17 C18 114.84 no
C17 C17A C18A 109.37 no
C16A C17A C18A 120.06 no
C16A C17A C17 63.94 no
C17 C18 C19 119.95 no
C17A C18A C19A 119.91 no
I1 C18A C17A 120.5(12) yes
I1 C18A C19A 54.2(9) yes
C18 C19 C20 120.12 no
I1 C19A C20A 111.0(12) yes
I1 C19A C18A 77.9(11) yes
C18A C19A C20A 120.10 no
N4 C20 C19 119.92 yes
N4A C20A C19A 120.08 yes
I1 C20A N4A 112.9(11) yes
C2 C1 H1A 120.00 no
N1 C1 H1A 120.00 no
C2A C1A H1AA 116.00 no
N1A C1A H1AA 116.00 no
C1 C2 H2A 120.00 no
C3 C2 H2A 120.00 no
C3A C2A H2AA 122.00 no
C1A C2A H2AA 123.00 no
C2 C3 H3A 120.00 no
C4 C3 H3A 120.00 no
C2A C3A H3AA 121.00 no
C4A C3A H3AA 121.00 no
C3 C4 H4A 120.00 no
C5 C4 H4A 120.00 no
C3A C4A H4AA 118.00 no
C5A C4A H4AA 119.00 no
N1 C5 H5A 120.00 no
C4 C5 H5A 120.00 no
C4A C5A H5AA 117.00 no
N1A C5A H5AA 117.00 no
N4 C16 H16 120.00 no
N4 C16 H16A 134.00 no
N4A C16 H16 107.00 no
C16A C16 H16 66.00 no
C16A C16 H16A 71.00 no
C17 C16 H16 120.00 no
C17 C16 H16A 105.00 no
N4A C16 H16A 124.00 no
N4 C16A H16 96.00 no
N4A C16A H16A 120.00 no
C16 C16A H16 76.00 no
C16 C16A H16A 73.00 no
C17 C16A H16 115.00 no
C17 C16A H16A 99.00 no
C17A C16A H16 132.00 no
C17A C16A H16A 120.00 no
N4 C16A H16A 104.00 no
N4A C16A H16 107.00 no
C18 C17 H17 120.00 no
C16A C17 H17 107.00 no
C17A C17 H17 76.00 no
C16 C17 H17 120.00 no
C16A C17A H17A 120.00 no
C17 C17A H17A 96.00 no
C18A C17A H17A 120.00 no
C17 C18 H18 120.00 no
C19 C18 H18 120.00 no
C19A C18A H18A 120.00 no
C17A C18A H18A 120.00 no
I1 C18A H18A 95.00 no
C18 C19 H19 120.00 no
C20 C19 H19 120.00 no
I1 C19A H19A 81.00 no
C20A C19A H19A 120.00 no
C18A C19A H19A 120.00 no
C19 C20 H20 120.00 no
N4 C20 H20 120.00 no
C19A C20A H20A 120.00 no
I1 C20A H20A 115.00 no
N4A C20A H20A 120.00 no
N2 C6 C7 121.8(11) yes
C6 C7 C8 118.6(11) no
C7 C8 C9 119.3(11) no
C8 C9 C10 118.2(11) no
N2 C10 C9 123.2(11) yes
N2 C6 H6A 119.00 no
C7 C6 H6A 119.00 no
C8 C7 H7A 121.00 no
C6 C7 H7A 121.00 no
C9 C8 H8A 120.00 no
C7 C8 H8A 120.00 no
C8 C9 H9A 121.00 no
C10 C9 H9A 121.00 no
C9 C10 H10A 118.00 no
N2 C10 H10A 119.00 no
N3 C11 C12 119.2(12) yes
C11 C12 C13 120.5(13) no
C12 C13 C14 120.3(13) no
C13 C14 C15 116.8(13) no
N3 C15 C14 122.5(11) yes
N3 C11 H11A 120.00 no
C12 C11 H11A 120.00 no
C11 C12 H12A 120.00 no
C13 C12 H12A 120.00 no
C12 C13 H13A 120.00 no
C14 C13 H13A 120.00 no
C13 C14 H14A 122.00 no
C15 C14 H14A 122.00 no
N3 C15 H15A 119.00 no
C14 C15 H15A 119.00 no

loop_
_geom_bond_atom_site_label_1
_geom_bond_atom_site_label_2
_geom_bond_distance
_geom_bond_publ_flag
I1 I1A 3.048(2) yes
I1 Ga1 2.514(3) yes
I1 C18A 1.831(16) yes
I1 C19A 1.519(17) yes
I1 C20A 2.398(16) yes
I1A Ga1A 2.527(3) yes
I2 I2A 0.924(4) yes
I2 Ga1 2.383(3) yes
I2 Ga1A 2.532(4) yes
I2A Ga1 2.532(4) yes
I2A Ga1A 2.085(4) yes
I3 I3A 0.566(4) yes
I3 Ga1 2.483(4) yes
I3 Ga1A 2.557(4) yes
I3A Ga1 2.092(4) yes
I3A Ga1A 2.514(4) yes
I10 Ga4 2.510(2) yes
I11 I11A 0.445(6) yes
I11 Ga4 2.528(5) yes
I11A Ga4 2.499(5) yes
I12 I12A 0.779(3) yes
I12 Ga4 2.521(2) yes
I12A Ga4 2.562(3) yes
I1 H18A 2.1300 no
I1 H19A 1.6600 no
I4 Ga2 2.513(2) yes
I5 Ga2 2.5245(18) yes
I6 Ga2 2.5215(17) yes
I7 Ga3 2.5299(16) yes
I8 Ga3 2.5009(17) yes
I9 Ga3 2.5222(17) yes
Ga1 N1 1.990(16) yes
Ga1 Ga1A 1.676(4) yes
Ga1A N1A 1.88(3) yes
Ga4 N4 1.890(13) yes
Ga4 N4A 2.096(14) yes
Ga2 N2 2.027(10) yes
Ga3 N3 2.006(8) yes
N1 C5 1.3886 yes
N1 C1 1.3913 yes
N1A C5A 1.34(4) yes
N1A C1A 1.50(3) yes
N4 C16 1.3891 yes
N4 C20 1.3908 yes
N4 N4A 0.7935 yes
N4 C16A 1.7380 yes
N4A C16 1.3411 yes
N4A C20A 1.3896 yes
N4A C16A 1.3917 yes
N2 C6 1.291(15) yes
N2 C10 1.330(15) yes
N3 C11 1.324(15) yes
N3 C15 1.334(15) yes
C1 C2 1.3909 no
C1A C2A 1.33(4) no
C2 C3 1.3913 no
C2A C3A 1.48(4) no
C3 C4 1.3905 no
C3A C4A 1.29(4) no
C4 C5 1.3916 no
C4A C5A 1.41(3) no
C16 C16A 0.6032 no
C16 C17 1.3889 no
C16A C17A 1.3913 no
C16A C17 1.4933 no
C17 C17A 1.4284 no
C17 C18 1.3915 no
C17A C18A 1.3897 no
C18 C19 1.3890 no
C18A C19A 1.3892 no
C19 C20 1.3889 no
C19A C20A 1.3887 no
C1 H1A 0.9500 no
C1A H1AA 0.9500 no
C2 H2A 0.9500 no
C2A H2AA 0.9500 no
C3 H3A 0.9500 no
C3A H3AA 0.9500 no
C4 H4A 0.9500 no
C4A H4AA 0.9500 no
C5 H5A 0.9500 no
C5A H5AA 0.9500 no
C16 H16A 0.9600 no
C16 H16 0.9500 no
C16A H16A 0.9500 no
C16A H16 0.9000 no
C17 H17 0.9500 no
C17A H17A 0.9500 no
C18 H18 0.9500 no
C18A H18A 0.9500 no
C19 H19 0.9500 no
C19A H19A 0.9500 no
C20 H20 0.9500 no
C20A H20A 0.9500 no
C6 C7 1.405(17) no
C7 C8 1.348(17) no
C8 C9 1.372(16) no
C9 C10 1.356(17) no
C6 H6A 0.9500 no
C7 H7A 0.9500 no
C8 H8A 0.9500 no
C9 H9A 0.9500 no
C10 H10A 0.9500 no
C11 C12 1.407(18) no
C12 C13 1.35(2) no
C13 C14 1.378(19) no
C14 C15 1.399(17) no
C11 H11A 0.9500 no
C12 H12A 0.9500 no
C13 H13A 0.9500 no
C14 H14A 0.9500 no
C15 H15A 0.9500 no

loop_
_geom_contact_atom_site_label_1
_geom_contact_atom_site_label_2
_geom_contact_distance
_geom_contact_site_symmetry_2
_geom_contact_publ_flag
I1 I2 3.751(3) . no
I1 I3A 3.785(3) . no
I1 N1 3.584(18) . no
I1 N4A 3.205(16) . no
I1 C1 3.858(19) . no
I1A I2A 3.814(3) . no
I1A N1A 3.54(3) . no
I1A N4 3.500(15) 1_565 no
I1A C16 3.496(16) 1_565 no
I1A C16A 3.879(16) 1_565 no
I1A C17 2.723(17) 1_565 no
I1A C20 2.725(15) 1_565 no
I2 C1A 3.82(3) . no
I2 C2A 3.82(3) 1_545 no
I2 I1 3.751(3) . no
I2 N1 3.026(17) . no
I2 N1A 3.50(3) . no
I2 C1 2.985(17) . no
I2A N1 3.558(16) . no
I2A N1A 2.67(3) . no
I2A C1 3.774(17) . no
I2A C1A 2.91(3) . no
I2A I1A 3.814(3) . no
I2A C2 3.783(17) 1_565 no
I2A C5A 3.82(3) . no
I3 C20 3.794(16) 1_565 no
I3 N1A 3.31(3) . no
I3 N1 3.646(16) . no
I3 C5A 3.36(3) . no
I3 C14 3.814(14) 4_564 no
I3 C5 3.751(17) . no
I3A C5 3.299(18) . no
I3A N1A 3.55(3) . no
I3A C5A 3.76(3) . no
I3A C20A 3.812(16) . no
I3A N1 3.156(17) . no
I3A I1 3.785(3) . no
I4 C6 3.716(12) . no
I4 N2 3.654(10) . no
I5 N2 3.528(10) . no
I6 N2 3.635(10) . no
I6 C10 3.843(12) . no
I7 C11 3.757(12) . no
I7 C8 3.747(12) 2_646 no
I7 C12 3.771(12) 1_545 no
I7 N3 3.560(8) . no
I8 C15 3.762(12) . no
I8 C6 3.827(12) 1_545 no
I8 N3 3.682(8) . no
I9 C10 3.854(12) 3_666 no
I9 C11 3.845(12) . no
I9 C10 3.846(12) . no
I9 N3 3.593(9) . no
I10 C20 3.586(12) . no
I10 N4 3.526(12) . no
I10 C20A 3.839(15) . no
I10 C5 3.779(18) . no
I11 N4A 3.516(15) . no
I11A C16A 3.647(17) . no
I11A N4A 3.250(15) . no
I11A N4 3.621(15) . no
I11A C16 3.815(17) . no
I12 C16A 3.806(16) . no
I12 C16 3.316(16) . no
I12 N4A 3.584(16) . no
I12 N4 2.988(14) . no
I12 C20 3.778(14) . no
I12A C16 3.870(16) . no
I12A C15 3.779(12) 4_554 no
I12A N4 3.475(14) . no
I1A H20 3.3200 1_565 no
I1A H17 3.3100 1_565 no
I2 H19A 3.2400 . no
I2 H1A 2.5300 . no
I2 H2AA 3.3400 1_545 no
I2A H2A 3.2500 1_565 no
I2A H1AA 2.6300 . no
I2A H19 3.1900 1_565 no
I3 H5AA 2.7200 . no
I3 H20 3.2700 1_565 no
I3 H5A 3.1600 . no
I3A H5AA 3.1700 . no
I3A H20A 3.3100 . no
I3A H5A 2.7600 . no
I4 H3A 3.2500 1_565 no
I4 H6A 3.0800 . no
I5 H8A 3.2300 3_676 no
I5 H4A 3.2700 1_565 no
I5 H5AA 3.1600 . no
I6 H5A 3.2400 . no
I6 H10A 3.3600 . no
I7 H12A 3.1400 1_545 no
I7 H11A 3.3500 . no
I7 H7A 3.2800 1_545 no
I7 H8A 3.2400 2_646 no
I8 H6A 3.2800 1_545 no
I8 H15A 3.1300 . no
I9 H10A 3.0200 3_666 no
I10 H5A 3.3800 . no
I10 H20A 3.2200 . no
I10 H13A 3.3100 4_564 no
I10 H20 2.9700 . no
I11A H14A 3.3200 4_564 no
I11A H16 3.3200 . no
I12 H16A 3.3400 . no
I12 H16 3.3000 . no
I12A H15A 2.9800 4_554 no
Ga1 C3A 3.72(3) 1_545 no
Ga1A C20 3.195(16) 1_565 no
Ga1A C18 3.733(16) 1_565 no
Ga1A C19 2.687(16) 1_565 no
Ga1A H20 3.0300 1_565 no
Ga1A H19 2.0200 1_565 no
N1 I1 3.584(18) . no
N1 C1A 3.04(3) 1_545 no
N1 I2 3.026(17) . no
N1 I2A 3.558(16) . no
N1 C2A 2.32(3) 1_545 no
N1 I3A 3.156(17) . no
N1 Ga1A 3.556(15) . no
N1 C3A 1.80(3) 1_545 no
N1 C4A 2.28(3) 1_545 no
N1 C5A 3.17(3) 1_545 no
N1 C19A 3.0582 . no
N1 I3 3.646(16) . no
N1 C20A 2.9939 . no
N1A C2 2.19(3) 1_565 no
N1A C3 1.99(3) 1_565 no
N1A C1 3.04(3) 1_565 no
N1A C20 2.93(3) 1_565 no
N1A I1A 3.54(3) . no
N1A C19 2.76(3) 1_565 no
N1A I2 3.50(3) . no
N1A I2A 2.67(3) . no
N1A I3 3.31(3) . no
N1A I3A 3.55(3) . no
N1A C4 2.76(3) 1_565 no
N1A Ga1 3.37(3) . no
N2 I4 3.654(10) . no
N2 I5 3.528(10) . no
N2 I6 3.635(10) . no
N3 I9 3.593(9) . no
N3 I7 3.560(8) . no
N3 I8 3.682(8) . no
N4 I1A 3.500(15) 1_545 no
N4 I10 3.526(12) . no
N4 I12 2.988(14) . no
N4 I12A 3.475(14) . no
N4 I11A 3.621(15) . no
N4 C20A 1.8310 . no
N4A I12 3.584(16) . no
N4A I1 3.205(16) . no
N4A I11 3.516(15) . no
N4A C20 1.8376 . no
N4A I11A 3.250(15) . no
N1 H4AA 2.6300 1_545 no
N1 H19A 2.4900 . no
N1 H3AA 1.9900 1_545 no
N1 H20A 2.3600 . no
N1 H2AA 2.7300 1_545 no
N1A H20 2.4600 1_565 no
N1A H2A 2.4200 1_565 no
N1A H19 2.0800 1_565 no
N1A H3A 2.1200 1_565 no
C1 N1A 3.04(3) 1_545 no
C1 C4A 2.53(3) 1_545 no
C1 C20A 3.3960 . no
C1 C1A 1.99(3) 1_545 no
C1 C19A 3.0661 . no
C1 C5A 3.10(3) 1_545 no
C1A C5 3.43(3) 1_565 no
C1A C3 1.94(3) 1_565 no
C1A C19 3.04(3) 1_565 no
C1A C20 3.56(3) 1_565 no
C1A C4 3.01(3) 1_565 no
C1A C1 1.99(3) 1_565 no
C1A N1 3.04(3) 1_565 no
C2 I2A 3.783(17) 1_545 no
C2 N1A 2.19(3) 1_545 no
C2 C4A 2.12(3) 1_545 no
C2 C5A 2.40(3) 1_545 no
C2A C5 2.87(3) 1_565 no
C2A C4 2.67(3) 1_565 no
C2A N1 2.32(3) 1_565 no
C2A I2 3.82(3) 1_565 no
C3 C1A 1.94(3) 1_545 no
C3 N1A 1.99(3) 1_545 no
C3A N1 1.80(3) 1_565 no
C3A Ga1 3.72(3) 1_565 no
C4 N1A 2.76(3) 1_545 no
C4 C2A 2.67(3) 1_545 no
C4 C1A 3.01(3) 1_545 no
C4A C1 2.53(3) 1_565 no
C4A N1 2.28(3) 1_565 no
C4A C2 2.12(3) 1_565 no
C5 C20A 3.5225 . no
C5 C5A 2.57(3) 1_545 no
C5 C2A 2.87(3) 1_545 no
C5 C1A 3.43(3) 1_545 no
C5 I10 3.779(18) . no
C5A C5 2.57(3) 1_565 no
C5A C20 3.20(3) 1_565 no
C5A C2 2.40(3) 1_565 no
C5A C1 3.10(3) 1_565 no
C5A N1 3.17(3) 1_565 no
C5A C19 3.56(3) 1_565 no
C6 I8 3.827(12) 1_565 no
C8 I7 3.747(12) 2_656 no
C9 C9 3.471(17) 3_676 no
C10 I9 3.854(12) 3_666 no
C10 I9 3.846(12) . no
C12 I7 3.771(12) 1_565 no
C14 I3 3.814(14) 4_565 no
C15 I12A 3.779(12) 4_555 no
C16 I1A 3.496(16) 1_545 no
C16A I1A 3.879(16) 1_545 no
C17 I1A 2.723(17) 1_545 no
C18 Ga1A 3.733(16) 1_545 no
C18 C19A 2.7865 . no
C18 C20A 2.9879 . no
C18A C19 3.0532 . no
C18A C20 3.4241 . no
C19 Ga1A 2.687(16) 1_545 no
C19 C20A 2.4715 . no
C19 C5A 3.56(3) 1_545 no
C19 C19A 2.6679 . no
C19 N1A 2.76(3) 1_545 no
C19 C1A 3.04(3) 1_545 no
C19 C18A 3.0532 . no
C19A C18 2.7865 . no
C19A C20 2.7396 . no
C19A C1 3.0661 . no
C19A C19 2.6679 . no
C20 C1A 3.56(3) 1_545 no
C20 I3 3.794(16) 1_545 no
C20 I1A 2.725(15) 1_545 no
C20 Ga1A 3.195(16) 1_545 no
C20 C5A 3.20(3) 1_545 no
C20 C18A 3.4241 . no
C20 N1A 2.93(3) 1_545 no
C20 C19A 2.7396 . no
C20A C1 3.3960 . no
C20A C5 3.5225 . no
C20A C19 2.4715 . no
C20A C18 2.9879 . no
C1 H3AA 2.1200 1_545 no
C1 H1AA 2.5100 1_545 no
C1 H19A 2.3500 . no
C1 H2AA 1.4500 1_545 no
C1 H20A 3.0200 . no
C1A H19 2.3100 1_565 no
C1A H3A 2.3400 1_565 no
C1A H1A 2.4000 1_565 no
C2 H1AA 1.8800 1_545 no
C2 H3AA 2.1700 1_545 no
C2 H4AA 3.0200 1_545 no
C2A H1A 1.7000 1_565 no
C2A H3A 2.4100 1_565 no
C3 H5AA 2.3400 1_545 no
C3 H4AA 2.0100 1_545 no
C3 H2AA 2.6200 1_545 no
C3 H1AA 2.8600 1_545 no
C3 H3AA 2.0800 1_545 no
C3A H4A 2.3200 1_565 no
C3A H5A 2.6000 1_565 no
C3A H2A 2.2700 1_565 no
C3A H1A 2.5600 1_565 no
C3A H3A 2.1400 1_565 no
C4 H5AA 2.1400 1_545 no
C4 H3AA 1.9400 1_545 no
C4A H5A 2.1900 1_565 no
C4A H2A 2.9700 1_565 no
C4A H3A 1.8800 1_565 no
C5 H3AA 1.8900 1_545 no
C5 H5AA 3.0800 1_545 no
C5 H20A 2.6400 . no
C5A H4A 1.9700 1_565 no
C5A H20 2.4100 1_565 no
C5A H3A 1.7900 1_565 no
C5A H2A 3.0000 1_565 no
C18 H18A 2.9800 . no
C18A H18 2.8400 . no
C19 H1AA 2.9600 1_545 no
C19 H20A 2.8600 . no
C19A H1A 2.8600 . no
C20 H20A 2.0100 . no
C20A H20 2.2300 . no
H1AA C3 2.8600 1_565 no
H1AA C19 2.9600 1_565 no
H1AA H1A 2.5800 1_565 no
H1AA H2A 1.4100 1_565 no
H1AA C2 1.8800 1_565 no
H1AA I2A 2.6300 . no
H1AA C1 2.5100 1_565 no
H1AA H19 2.1500 1_565 no
H1A I2 2.5300 . no
H1A H19A 2.0000 . no
H1A C2A 1.7000 1_545 no
H1A C3A 2.5600 1_545 no
H1A C1A 2.4000 1_545 no
H1A H2AA 1.4800 1_545 no
H1A H1AA 2.5800 1_545 no
H1A C19A 2.8600 . no
H2AA N1 2.7300 1_565 no
H2AA I2 3.3400 1_565 no
H2AA H1A 1.4800 1_565 no
H2AA C1 1.4500 1_565 no
H2AA C3 2.6200 1_565 no
H2AA H2A 1.2900 1_565 no
H2A I2A 3.2500 1_545 no
H2A N1A 2.4200 1_545 no
H2A H2AA 1.2900 1_545 no
H2A C4A 2.9700 1_545 no
H2A C5A 3.0000 1_545 no
H2A C3A 2.2700 1_545 no
H2A H1AA 1.4100 1_545 no
H3AA H5A 2.6000 1_565 no
H3AA C3 2.0800 1_565 no
H3AA C5 1.8900 1_565 no
H3AA C4 1.9400 1_565 no
H3AA C2 2.1700 1_565 no
H3AA C1 2.1200 1_565 no
H3AA N1 1.9900 1_565 no
H3A C1A 2.3400 1_545 no
H3A C2A 2.4100 1_545 no
H3A C5A 1.7900 1_545 no
H3A C3A 2.1400 1_545 no
H3A N1A 2.1200 1_545 no
H3A I4 3.2500 1_545 no
H3A H4AA 2.5700 1_545 no
H3A C4A 1.8800 1_545 no
H3A H5AA 2.3900 1_545 no
H4AA C3 2.0100 1_565 no
H4AA H4A 0.6900 1_565 no
H4AA H3A 2.5700 1_565 no
H4AA N1 2.6300 1_565 no
H4AA C2 3.0200 1_565 no
H4AA H5A 1.7000 1_565 no
H4A I5 3.2700 1_545 no
H4A C3A 2.3200 1_545 no
H4A H4AA 0.6900 1_545 no
H4A H5AA 2.0500 1_545 no
H4A C5A 1.9700 1_545 no
H5AA H4A 2.0500 1_565 no
H5AA I5 3.1600 . no
H5AA I3 2.7200 . no
H5AA I3A 3.1700 . no
H5AA H20 2.4700 1_565 no
H5AA H3A 2.3900 1_565 no
H5AA C3 2.3400 1_565 no
H5AA C4 2.1400 1_565 no
H5AA C5 3.0800 1_565 no
H5A I10 3.3800 . no
H5A C3A 2.6000 1_545 no
H5A C4A 2.1900 1_545 no
H5A I6 3.2400 . no
H5A I3 3.1600 . no
H5A H3AA 2.6000 1_545 no
H5A H4AA 1.7000 1_545 no
H5A I3A 2.7600 . no
H6A I8 3.2800 1_565 no
H6A I4 3.0800 . no
H7A I7 3.2800 1_565 no
H8A I5 3.2300 3_676 no
H8A I7 3.2400 2_656 no
H10A I6 3.3600 . no
H10A I9 3.0200 3_666 no
H11A I7 3.3500 . no
H12A I7 3.1400 1_565 no
H13A I10 3.3100 4_565 no
H14A I11A 3.3200 4_565 no
H15A I12A 2.9800 4_555 no
H15A I8 3.1300 . no
H16 I11A 3.3200 . no
H16 I12 3.3000 . no
H16A I12 3.3400 . no
H17 I1A 3.3100 1_545 no
H18 C18A 2.8400 . no
H18A C18 2.9800 . no
H19 I2A 3.1900 1_545 no
H19 Ga1A 2.0200 1_545 no
H19 N1A 2.0800 1_545 no
H19 C1A 2.3100 1_545 no
H19 H1AA 2.1500 1_545 no
H19A C1 2.3500 . no
H19A H1A 2.0000 . no
H20 I1A 3.3200 1_545 no
H20 I3 3.2700 1_545 no
H20 I10 2.9700 . no
H20 Ga1A 3.0300 1_545 no
H20 N1A 2.4600 1_545 no
H20 C5A 2.4100 1_545 no
H20 C20A 2.2300 . no
H20 H5AA 2.4700 1_545 no
H20 H20A 1.9700 . no
H20A I3A 3.3100 . no
H20A I10 3.2200 . no
H20A N1 2.3600 . no
H20A C1 3.0200 . no
H20A C5 2.6400 . no
H20A C19 2.8600 . no
H20A C20 2.0100 . no
H20A H20 1.9700 . no

loop_
_geom_hbond_atom_site_label_D
_geom_hbond_atom_site_label_H
_geom_hbond_atom_site_label_A
_geom_hbond_distance_DH
_geom_hbond_distance_HA
_geom_hbond_distance_DA
_geom_hbond_angle_DHA
_geom_hbond_site_symmetry_A
_geom_hbond_publ_flag
C1 H1A I2 0.9500 2.5300 2.985(17) 110.00 . yes
C5A H5AA I3 0.9500 2.7200 3.36(3) 126.00 . yes
C5 H5A I3A 0.9500 2.7600 3.299(18) 117.00 . yes
C10 H10A I9 0.9500 3.0200 3.854(12) 147.00 3_666 yes
C15 H15A I12A 0.9500 2.9800 3.779(12) 143.00 4_555 yes
C19 H19 N1A 0.9500 2.0800 2.76(3) 127.00 1_545 yes
C20 H20 I10 0.9500 2.9700 3.586(12) 124.00 . yes
C20 H20 N1A 0.9500 2.4600 2.93(3) 111.00 1_545 yes
C20A H20A N1 0.9500 2.3600 2.9939 124.00 . yes

loop_
_geom_torsion_atom_site_label_1
_geom_torsion_atom_site_label_2
_geom_torsion_atom_site_label_3
_geom_torsion_atom_site_label_4
_geom_torsion
_geom_torsion_publ_flag
Ga1 I1 I1A Ga1A 2.28(10) no
C18A I1 I1A Ga1A -159.5(8) no
C20A I1 I1A Ga1A 53.8(7) no
I1A I1 C18A C17A -85.0(14) no
I1A I1 C18A C19A 168.2(8) no
Ga1 I1 C18A C17A 121.7(11) no
Ga1 I1 C18A C19A 14.9(12) no
C19A I1 C18A C17A 106.8(15) no
C20A I1 C18A C17A 75.8(12) no
C20A I1 C18A C19A -31.1(9) no
Ga1 I1 C19A C18A -169.9(8) no
Ga1 I1 C19A C20A 72.2(11) no
C18A I1 C19A C20A -117.9(14) no
C20A I1 C19A C18A 117.9(14) no
I1A I1 C20A N4A 93.9(12) no
I1A I1 C20A C19A -156.0(11) no
Ga1 I1 C20A N4A 144.7(11) no
Ga1 I1 C20A C19A -105.1(12) no
C18A I1 C20A N4A -65.1(12) no
C18A I1 C20A C19A 45.1(12) no
C19A I1 C20A N4A -110.2(17) no
C20A I1 Ga1 I3 -81.5(4) no
I1A I1 Ga1 I3A 82.63(13) no
C18A I1 Ga1 I3A -113.5(7) no
C19A I1 Ga1 I3A -102.6(6) no
I1A I1 Ga1 I2 -79.53(11) no
C18A I1 Ga1 I2 84.3(7) no
C19A I1 Ga1 I2 95.3(6) no
C20A I1 Ga1 I2 126.7(4) no
I1A I1 Ga1 I2A -59.38(11) no
C18A I1 Ga1 I2A 104.5(7) no
C19A I1 Ga1 I2A 115.4(6) no
C20A I1 Ga1 I2A 146.9(4) no
I1A I1 Ga1 I3 72.23(12) no
C18A I1 Ga1 I3 -123.9(7) no
C19A I1 Ga1 I3 -113.0(6) no
C19A I1 Ga1 Ga1A 171.5(6) no
C20A I1 Ga1 Ga1A -157.0(4) no
I1A I1 Ga1 N1 -169.2(6) no
C18A I1 Ga1 N1 -5.3(9) no
C20A I1 Ga1 I3A -71.1(4) no
I1A I1 Ga1 Ga1A -3.29(15) no
C18A I1 Ga1 Ga1A 160.5(7) no
C19A I1 Ga1 N1 5.6(8) no
C20A I1 Ga1 N1 37.1(7) no
I1 I1A Ga1A I3 -78.57(12) no
I1 I1A Ga1A N1A 178.3(8) no
I1 I1A Ga1A I3A -64.60(12) no
I1 I1A Ga1A Ga1 -3.61(16) no
I1 I1A Ga1A I2A 88.34(13) no
I1 I1A Ga1A I2 66.81(11) no
Ga1 I2 I2A Ga1A -15.63(17) no
Ga1A I2 I2A Ga1 15.63(17) no
Ga1A I2 Ga1 I3A -52.5(3) no
Ga1 I2 Ga1A N1A 141.4(8) no
I2A I2 Ga1 I3A -33.2(3) no
I2A I2 Ga1 I1 116.59(19) no
Ga1A I2 Ga1 I1 97.34(15) no
Ga1A I2 Ga1 I2A -19.2(2) no
I2A I2 Ga1 I3 -24.5(3) no
Ga1A I2 Ga1 I3 -43.72(18) no
I2A I2 Ga1A I1A 99.0(2) no
Ga1 I2 Ga1A I1A -105.97(17) no
Ga1 I2 Ga1A I2A 155.1(3) no
I2A I2 Ga1A I3 -120.6(3) no
Ga1 I2 Ga1A I3 34.50(15) no
I2A I2 Ga1A I3A -130.3(3) no
Ga1 I2 Ga1A I3A 24.74(14) no
I2A I2 Ga1A Ga1 -155.1(3) no
I2A I2 Ga1A N1A -13.7(8) no
Ga1A I2 Ga1 N1 -158.1(5) no
I2A I2 Ga1 Ga1A 19.2(2) no
I2A I2 Ga1 N1 -138.8(6) no
Ga1 I2A Ga1A I2 -22.7(2) no
I2 I2A Ga1 I1 -68.5(2) no
Ga1A I2A Ga1 I1 88.64(17) no
Ga1A I2A Ga1 I2 157.1(2) no
I2 I2A Ga1 I3 161.4(2) no
Ga1A I2A Ga1 I3 -41.48(16) no
I2 I2A Ga1 I3A 157.2(2) no
Ga1A I2A Ga1 I3A -45.70(19) no
I2 I2A Ga1 Ga1A -157.1(2) no
I2 I2A Ga1 N1 42.5(6) no
Ga1A I2A Ga1 N1 -160.4(6) no
I2 I2A Ga1A I3A 60.0(3) no
Ga1 I2A Ga1A I1A -111.25(18) no
I2 I2A Ga1A I1A -88.6(2) no
I2 I2A Ga1A N1A 166.7(8) no
Ga1 I2A Ga1A N1A 144.0(8) no
I2 I2A Ga1A I3 74.9(3) no
Ga1 I2A Ga1A I3 52.23(18) no
Ga1 I2A Ga1A I3A 37.29(16) no
I2 I2A Ga1A Ga1 22.7(2) no
I3A I3 Ga1 I1 71.7(6) no
Ga1 I3 I3A Ga1A -9.6(4) no
Ga1A I3 I3A Ga1 9.6(4) no
I3A I3 Ga1A I1A 95.3(5) no
Ga1 I3 Ga1A I1A 105.34(18) no
I3A I3 Ga1A I2 -43.7(5) no
Ga1 I3 Ga1A I2 -33.66(15) no
I3A I3 Ga1A I2A -67.9(5) no
Ga1 I3 Ga1A I2A -57.8(2) no
Ga1 I3 Ga1A I3A 10.1(4) no
I3A I3 Ga1A Ga1 -10.1(4) no
I3A I3 Ga1A N1A -155.0(9) no
Ga1 I3 Ga1A N1A -144.9(8) no
Ga1A I3 Ga1 I2A 34.55(14) no
Ga1A I3 Ga1 I3A -164.9(6) no
I3A I3 Ga1 Ga1A 164.9(6) no
I3A I3 Ga1 N1 -44.7(8) no
Ga1A I3 Ga1 N1 150.4(6) no
Ga1A I3 Ga1 I1 -93.19(17) no
I3A I3 Ga1 I2 -150.8(6) no
Ga1A I3 Ga1 I2 44.27(19) no
I3A I3 Ga1 I2A -160.5(6) no
Ga1 I3A Ga1A N1A -142.6(8) no
Ga1A I3A Ga1 I2A 36.19(16) no
Ga1A I3A Ga1 I3 14.5(6) no
Ga1 I3A Ga1A I2A -46.8(2) no
Ga1 I3A Ga1A I3 -168.7(5) no
I3 I3A Ga1A Ga1 168.7(5) no
I3 I3A Ga1A N1A 26.1(9) no
I3 I3A Ga1A I1A -90.5(5) no
Ga1 I3A Ga1A I1A 100.89(18) no
I3 I3A Ga1A I2 141.2(4) no
Ga1 I3A Ga1A I2 -27.42(16) no
I3 I3A Ga1A I2A 121.8(5) no
I3 I3A Ga1 I1 -112.2(6) no
Ga1A I3A Ga1 I1 -97.65(17) no
I3 I3A Ga1 I2 36.0(7) no
Ga1A I3A Ga1 I2 50.5(3) no
I3 I3A Ga1 I2A 21.7(7) no
Ga1A I3A Ga1 N1 151.8(5) no
I3 I3A Ga1 Ga1A -14.5(6) no
I3 I3A Ga1 N1 137.3(8) no
I11A I11 Ga4 N4A -27.6(9) no
I11A I11 Ga4 I10 88.4(8) no
I11A I11 Ga4 I12 -134.2(8) no
I11A I11 Ga4 I12A -149.4(8) no
I11A I11 Ga4 N4 -37.8(10) no
I11 I11A Ga4 I12 49.7(8) no
I11 I11A Ga4 I12A 32.3(8) no
I11 I11A Ga4 N4 144.9(9) no
I11 I11A Ga4 N4A 152.8(9) no
I11 I11A Ga4 I10 -96.2(8) no
I12A I12 Ga4 I11A -66.0(3) no
I12A I12 Ga4 I10 79.3(3) no
I12A I12 Ga4 I11 -57.6(3) no
I12A I12 Ga4 N4 -176.2(5) no
I12A I12 Ga4 N4A -162.4(5) no
I12 I12A Ga4 N4 3.9(5) no
I12 I12A Ga4 N4A 19.6(5) no
I12 I12A Ga4 I11A 121.9(3) no
I12 I12A Ga4 I10 -108.3(2) no
I12 I12A Ga4 I11 127.4(3) no
N1 Ga1 Ga1A I3 -97.9(12) no
I2A Ga1 N1 C5 123.2(14) no
I3 Ga1 N1 C1 -179.3(12) no
I1 Ga1 N1 C1 58.7(14) no
I1 Ga1 N1 C5 -123.0(14) no
I2 Ga1 N1 C1 -40.8(13) no
I2 Ga1 N1 C5 137.5(15) no
I2A Ga1 N1 C1 -55.1(14) no
I2A Ga1 Ga1A I1A 110.46(17) no
I2A Ga1 Ga1A I2 8.44(9) no
N1 Ga1 Ga1A I3A -100.6(12) no
N1 Ga1 Ga1A N1A -28.8(18) no
I1 Ga1 Ga1A I1A 4.18(19) no
I1 Ga1 Ga1A I2 -97.83(12) no
I1 Ga1 Ga1A I2A -106.28(13) no
I1 Ga1 Ga1A I3 112.04(14) no
I1 Ga1 Ga1A I3A 109.36(16) no
I1 Ga1 Ga1A N1A -178.8(13) no
I2 Ga1 Ga1A I1A 102.02(15) no
I2 Ga1 Ga1A I2A -8.44(9) no
I2 Ga1 Ga1A I3 -150.12(13) no
I2 Ga1 Ga1A I3A -152.81(15) no
I2 Ga1 Ga1A N1A -81.0(13) no
N1 Ga1 Ga1A I2 52.2(12) no
N1 Ga1 Ga1A I2A 43.7(12) no
Ga1A Ga1 N1 C5 87.7(18) no
I2A Ga1 Ga1A I3 -141.68(14) no
I2A Ga1 Ga1A I3A -144.36(15) no
I2A Ga1 Ga1A N1A -72.6(13) no
I3 Ga1 Ga1A I1A -107.86(16) no
I3 Ga1 Ga1A I2 150.12(13) no
I3 Ga1 Ga1A I2A 141.68(14) no
I3 Ga1 Ga1A I3A -2.68(12) no
I3 Ga1 Ga1A N1A 69.1(13) no
I3A Ga1 Ga1A I1A -105.18(17) no
I3A Ga1 Ga1A I2 152.81(15) no
I3 Ga1 N1 C5 -1.0(16) no
I3A Ga1 N1 C1 173.3(13) no
I3A Ga1 N1 C5 -8.4(16) no
Ga1A Ga1 N1 C1 -90.6(17) no
N1 Ga1 Ga1A I1A 154.2(12) no
I3A Ga1 Ga1A I2A 144.36(15) no
I3A Ga1 Ga1A I3 2.68(12) no
I3A Ga1 Ga1A N1A 71.8(13) no
I2 Ga1A N1A C1A 56(2) no
I2 Ga1A N1A C5A -127(2) no
I2A Ga1A N1A C1A 51.0(18) no
I1A Ga1A N1A C5A 118(2) no
I3A Ga1A N1A C5A -4(3) no
Ga1 Ga1A N1A C1A 123.4(17) no
Ga1 Ga1A N1A C5A -59(3) no
I2A Ga1A N1A C5A -132(3) no
I3 Ga1A N1A C1A -176.0(18) no
I3 Ga1A N1A C5A 1(3) no
I3A Ga1A N1A C1A 178.4(17) no
I1A Ga1A N1A C1A -59.5(19) no
I10 Ga4 N4 N4A -102.7(14) no
I10 Ga4 N4 C16 -172.0(11) no
I10 Ga4 N4 C16A -152.3(9) no
I10 Ga4 N4 C20 16.1(15) no
I11 Ga4 N4 N4A 27.8(15) no
I11 Ga4 N4 C16 -41.5(14) no
I11 Ga4 N4 C16A -21.7(11) no
I11 Ga4 N4 C20 146.7(12) no
I11A Ga4 N4 N4A 21.2(15) no
I11A Ga4 N4 C16 -48.1(13) no
I11A Ga4 N4 C16A -28.3(11) no
I11A Ga4 N4 C20 140.1(13) no
I12 Ga4 N4 N4A 141.8(14) no
I12 Ga4 N4 C16 72.6(12) no
I12 Ga4 N4 C16A 92.3(9) no
I12 Ga4 N4 C20 -99.3(14) no
I12A Ga4 N4 N4A 140.7(14) no
I12A Ga4 N4 C16 71.4(13) no
I12A Ga4 N4 C16A 91.1(10) no
I12A Ga4 N4 C20 -100.5(13) no
N4A Ga4 N4 C16 -69.3(17) no
N4A Ga4 N4 C16A -49.5(14) no
N4A Ga4 N4 C20 119(2) no
I10 Ga4 N4A N4 84.3(14) no
I10 Ga4 N4A C16 149.4(10) no
I10 Ga4 N4A C16A 173.8(12) no
I10 Ga4 N4A C20A -16.1(15) no
I11 Ga4 N4A N4 -155.5(14) no
I11 Ga4 N4A C16 -90.4(11) no
I11 Ga4 N4A C16A -66.0(13) no
I11 Ga4 N4A C20A 104.2(13) no
I11A Ga4 N4A N4 -160.2(14) no
I11A Ga4 N4A C16 -95.1(11) no
I11A Ga4 N4A C16A -70.7(13) no
I11A Ga4 N4A C20A 99.5(13) no
I12 Ga4 N4A N4 -38.8(14) no
I12 Ga4 N4A C16 26.3(12) no
I12 Ga4 N4A C16A 50.7(14) no
I12 Ga4 N4A C20A -139.2(13) no
I12A Ga4 N4A N4 -44.8(15) no
I12A Ga4 N4A C16 20.4(13) no
I12A Ga4 N4A C16A 44.7(15) no
I12A Ga4 N4A C20A -145.1(12) no
N4 Ga4 N4A C16 65.1(16) no
N4 Ga4 N4A C16A 89.5(19) no
N4 Ga4 N4A C20A -100(2) no
I5 Ga2 N2 C6 -104.0(10) no
I4 Ga2 N2 C6 15.9(11) no
I4 Ga2 N2 C10 -172.7(8) no
I6 Ga2 N2 C10 -51.0(10) no
I5 Ga2 N2 C10 67.4(9) no
I6 Ga2 N2 C6 137.7(9) no
I7 Ga3 N3 C15 122.7(9) no
I8 Ga3 N3 C15 -0.9(10) no
I7 Ga3 N3 C11 -55.1(8) no
I8 Ga3 N3 C11 -178.7(7) no
I9 Ga3 N3 C11 59.0(8) no
I9 Ga3 N3 C15 -123.2(9) no
C1 N1 C5 C4 0.00 no
Ga1 N1 C5 C4 -178.3(14) no
Ga1 N1 C1 C2 178.4(14) no
C5 N1 C1 C2 0.04 no
C1A N1A C5A C4A 0(4) no
Ga1A N1A C5A C4A -177(2) no
Ga1A N1A C1A C2A -176(2) no
C5A N1A C1A C2A 6(4) no
Ga4 N4 N4A C16A -116.8(10) no
Ga4 N4 N4A C16 -116.8(9) no
Ga4 N4 C16 C16A 84(3) no
Ga4 N4 C16 C17 -172.8(13) no
Ga4 N4 N4A C20A 114.4(13) no
C16 N4 N4A Ga4 116.8(9) no
C16 N4 N4A C16A 0.00 no
C16 N4 N4A C20A -128.79 no
C16A N4 N4A Ga4 116.8(10) no
C20 N4 C16 C16A -103.99 no
C16A N4 N4A C16 0.00 no
N4A N4 C16 C16A -0.05 no
N4A N4 C16 C17 103.29 no
C16A N4 C16 N4A 0.05 no
C16A N4 C16 C17 103.35 no
C20 N4 C16 N4A -103.94 no
N4A N4 C16A C17 127.99 no
N4A N4 C16A C17A 74.28 no
C16 N4 C16A N4A -179.93 no
C16 N4 C16A C17 -51.94 no
C16 N4 C16A C17A -105.65 no
C20 N4 C16A N4A -92.84 no
C20 N4 C16A C16 87.09 no
C20 N4 C16A C17 35.15 no
C20 N4 C16A C17A -18.56 no
Ga4 N4 C20 C19 172.2(12) no
N4A N4 C20 C19 -77.82 no
C16 N4 C20 C19 0.64 no
C16A N4 C20 C19 -20.49 no
C16A N4 N4A C20A -128.81 no
C20 N4 N4A Ga4 -127.9(14) no
C20 N4 N4A C16 115.29 no
C20 N4 N4A C16A 115.31 no
C20 N4 N4A C20A -13.51 no
Ga4 N4 C16 N4A 83.9(16) no
Ga4 N4 C16A C16 -105(3) no
C20 N4 C16 C17 -0.64 no
Ga4 N4 C16A N4A 75.6(17) no
N4A N4 C16A C16 179.93 no
Ga4 N4 C16A C17 -156.4(10) no
Ga4 N4 C16A C17A 149.9(16) no
C16A N4A C16 C17 82.41 no
Ga4 N4A C16A C17A 169.8(13) no
C20A N4A C16 N4 106.27 no
C20A N4A C16 C16A -73.78 no
C20A N4A C16 C17 8.63 no
Ga4 N4A C16A N4 -66.8(15) no
Ga4 N4A C16A C16 -67(2) no
Ga4 N4A C16A C17 -124.2(13) no
C20A N4A C16A N4 122.98 no
C20A N4A C16A C16 122.93 no
C20A N4A C16A C17 65.57 no
C20A N4A C16A C17A -0.40 no
Ga4 N4A C20A I1 -130.2(9) no
Ga4 N4A C20A C19A -170.1(13) no
N4 N4A C20A I1 158.3(15) no
N4 N4A C20A C19A 118.43 no
C16 N4A C20A I1 68(2) no
C16 N4A C20A C19A 28.41 no
C16A N4A C20A I1 39.9(19) no
Ga4 N4A C16 N4 -57.1(13) no
Ga4 N4A C16 C16A 122.9(19) no
Ga4 N4A C16 C17 -154.7(14) no
N4 N4A C16 C16A 179.95 no
N4 N4A C16 C17 -97.64 no
C16A N4A C16 N4 -179.95 no
N4 N4A C16A C17A -123.38 no
N4 N4A C16A C16 -0.05 no
N4 N4A C16A C17 -57.41 no
C16 N4A C16A C17A -123.33 no
C16 N4A C16A N4 0.05 no
C16 N4A C16A C17 -57.36 no
C16A N4A C20A C19A 0.03 no
C6 N2 C10 C9 -1.9(19) no
C10 N2 C6 C7 2.7(18) no
Ga2 N2 C6 C7 174.0(9) no
Ga2 N2 C10 C9 -173.6(9) no
Ga3 N3 C11 C12 -177.2(9) no
C11 N3 C15 C14 -0.5(18) no
Ga3 N3 C15 C14 -178.2(9) no
C15 N3 C11 C12 4.9(17) no
N1 C1 C2 C3 0.03 no
N1A C1A C2A C3A -5(4) no
C1 C2 C3 C4 -0.14 no
C1A C2A C3A C4A -2(4) no
C2 C3 C4 C5 0.17 no
C2A C3A C4A C5A 8(4) no
C3 C4 C5 N1 -0.09 no
C3A C4A C5A N1A -7(4) no
N4A C16 C16A N4 -0.03 no
N4A C16 C16A C17 122.57 no
N4 C16 C16A C17A 114.77 no
N4 C16 C16A C17 122.60 no
N4 C16 C16A N4A 0.03 no
C17 C16 C16A N4A -122.57 no
C17 C16 C16A C17A -7.83 no
N4 C16 C17 C16A -118.70 no
N4 C16 C17 C17A -112.54 no
N4A C16 C16A C17A 114.74 no
C16A C16 C17 C17A 6.15 no
C16A C16 C17 C18 119.41 no
N4A C16 C17 C18 40.22 no
N4 C16 C17 C18 0.72 no
N4A C16 C17 C16A -79.20 no
C17 C16 C16A N4 -122.60 no
N4A C16 C17 C17A -73.04 no
N4A C16A C17 C16 59.83 no
N4A C16A C17 C17A -112.92 no
N4 C16A C17 C18 -38.43 no
C17 C16A C17A C18A -98.25 no
C16 C16A C17A C18A -89.78 no
N4 C16A C17 C17A -135.16 no
C17A C16A C17 C18 96.73 no
N4A C16A C17 C18 -16.19 no
C17A C16A C17 C16 172.74 no
N4 C16A C17 C16 37.58 no
C16 C16A C17A C17 8.47 no
C16 C16A C17 C18 -76.01 no
N4 C16A C17A C18A -29.36 no
N4A C16A C17A C17 98.64 no
N4 C16A C17A C17 68.89 no
N4A C16A C17A C18A 0.39 no
C16 C16A C17 C17A -172.74 no
C16A C17 C17A C18A 114.78 no
C16 C17 C17A C18A 111.82 no
C16 C17 C18 C19 -0.79 no
C16A C17 C18 C19 26.08 no
C16 C17 C17A C16A -2.96 no
C18 C17 C17A C18A -6.85 no
C18 C17 C17A C16A -121.63 no
C17A C17 C18 C19 92.42 no
C16A C17A C18A I1 -64(2) no
C17 C17A C18A C19A -70.45 no
C16A C17A C18A C19A 0.02 no
C17 C17A C18A I1 -134.1(11) no
C17 C18 C19 C20 0.79 no
C17A C18A C19A C20A -0.38 no
I1 C18A C19A C20A 107.5(16) no
C17A C18A C19A I1 -107.8(16) no
C18 C19 C20 N4 -0.72 no
C18A C19A C20A I1 -87.9(16) no
I1 C19A C20A N4A 88.3(18) no
C18A C19A C20A N4A 0.36 no
N2 C6 C7 C8 -3.5(18) no
C6 C7 C8 C9 3.4(18) no
C7 C8 C9 C10 -2.6(18) no
C8 C9 C10 N2 1.8(19) no
N3 C11 C12 C13 -6(2) no
C11 C12 C13 C14 3(2) no
C12 C13 C14 C15 2(2) no
C13 C14 C15 N3 -2.9(19) no
